data_7131995
loop_
_publ_author_name
'BARRIOS MORENO, LEONI ALEJANDRA ALEJANDRA'
'Teat, Simon'
'Roubeau, Olivier'
'Aromi, Guillem'

_publ_section_title
;
 A Supramolecular Helicate with Two Independent Fe(II) Switchable Centres
 and a [Fe(anilate)3]3&#x2212; Guest
;
_journal_name_full 'Chemical Communications'
_journal_paper_doi 10.1039/D3CC02278A
_journal_year 2023
_chemical_formula_moiety 'C84 H60 Fe2 N18, C18 H6 Fe O12, B F4'
_chemical_formula_sum 'C102 H66 B F4 Fe3 N18 O12'
_chemical_formula_weight 1990.08
_space_group_crystal_system cubic
_space_group_IT_number 198
_space_group_name_Hall 'P 2ac 2ab 3'
_space_group_name_H-M_alt 'P 21 3'
_atom_sites_solution_hydrogens mixed
_audit_creation_method SHELXL-2017/1
_audit_update_record
;
2023-07-19 deposited with the CCDC.	2023-08-03 downloaded from the CCDC.
;
_cell_angle_alpha 90
_cell_angle_beta 90
_cell_angle_gamma 90
_cell_formula_units_Z 4
_cell_length_a 21.743(3)
_cell_length_b 21.743(3)
_cell_length_c 21.743(3)
_cell_measurement_reflns_used 6619
_cell_measurement_temperature 320(2)
_cell_measurement_theta_max 33.95
_cell_measurement_theta_min 1.36
_cell_volume 10279(2)
_computing_cell_refinement XDS
_computing_data_collection 'autoPROC package'
_computing_data_reduction
;
autoPROC (Vonrhein, C., Flensburg, C., Keller, P., Sharff, A., Smart, O., Paciorek, W., Womack, T. & Bricogne, G. (2011). Acta Cryst. D67, 293-302)
XDS (Kabsch, W. (2010). Acta Cryst. D66, 125-132)
pointless (Evans, P.R. (2006). Acta Cryst. D62, 72-82)
aimless (Evans, P. R. and Murshudov, G. N., 2013)
ccp4 (Winn, M. D. et al., 2011)
;
_computing_structure_refinement 'SHELXL-2017/1 (Sheldrick, 2017)'
_computing_structure_solution 'SHELXT 2018/2 (Sheldrick, 2018)'
_diffrn_ambient_temperature 320(2)
_diffrn_measured_fraction_theta_full 1.000
_diffrn_measured_fraction_theta_max 1.000
_diffrn_measurement_device_type 'MD2M - Maatel + Dectris PILATUS 6M'
_diffrn_measurement_method '\w rotation'
_diffrn_radiation_monochromator 'silicon 111'
_diffrn_radiation_source 'ALBA XALOC beamline'
_diffrn_radiation_type synchrotron
_diffrn_radiation_wavelength 0.72932
_diffrn_reflns_av_R_equivalents 0.0481
_diffrn_reflns_av_unetI/netI 0.0196
_diffrn_reflns_Laue_measured_fraction_full 1.000
_diffrn_reflns_Laue_measured_fraction_max 1.000
_diffrn_reflns_limit_h_max 29
_diffrn_reflns_limit_h_min -29
_diffrn_reflns_limit_k_max 29
_diffrn_reflns_limit_k_min -29
_diffrn_reflns_limit_l_max 29
_diffrn_reflns_limit_l_min -29
_diffrn_reflns_number 168499
_diffrn_reflns_point_group_measured_fraction_full 0.998
_diffrn_reflns_point_group_measured_fraction_max 0.998
_diffrn_reflns_theta_full 29.499
_diffrn_reflns_theta_max 29.499
_diffrn_reflns_theta_min 1.359
_exptl_absorpt_coefficient_mu 0.524
_exptl_absorpt_correction_T_max 1.0
_exptl_absorpt_correction_T_min 0.94
_exptl_absorpt_correction_type multi-scan
_exptl_absorpt_process_details XDS/XSCALE
_exptl_crystal_colour 'dark orange'
_exptl_crystal_density_diffrn 1.286
_exptl_crystal_description block
_exptl_crystal_F_000 4076
_exptl_crystal_size_max 0.250
_exptl_crystal_size_mid 0.200
_exptl_crystal_size_min 0.200
_refine_diff_density_max 0.168
_refine_diff_density_min -0.388
_refine_diff_density_rms 0.038
_refine_ls_abs_structure_details
;
 Flack x determined using 3793 quotients [(I+)-(I-)]/[(I+)+(I-)]
 (Parsons, Flack and Wagner, Acta Cryst. B69 (2013) 249-259).
;
_refine_ls_abs_structure_Flack 0.079(3)
_refine_ls_extinction_coef 0.0046(5)
_refine_ls_extinction_expression Fc^*^=kFc[1+0.001xFc^2^\l^3^/sin(2\q)]^-1/4^
_refine_ls_extinction_method 'SHELXL-2017/1 (Sheldrick 2017)'
_refine_ls_goodness_of_fit_ref 1.052
_refine_ls_hydrogen_treatment mixed
_refine_ls_matrix_type full
_refine_ls_number_parameters 458
_refine_ls_number_reflns 8851
_refine_ls_number_restraints 76
_refine_ls_restrained_S_all 1.063
_refine_ls_R_factor_all 0.0323
_refine_ls_R_factor_gt 0.0315
_refine_ls_shift/su_max 0.001
_refine_ls_shift/su_mean 0.000
_refine_ls_structure_factor_coef Fsqd
_refine_ls_weighting_details 'w=1/[\s^2^(Fo^2^)+(0.0682P)^2^+0.2614P] where P=(Fo^2^+2Fc^2^)/3'
_refine_ls_weighting_scheme calc
_refine_ls_wR_factor_gt 0.0977
_refine_ls_wR_factor_ref 0.0988
_reflns_Friedel_coverage 0.859
_reflns_Friedel_fraction_full 0.997
_reflns_Friedel_fraction_max 0.997
_reflns_number_gt 8490
_reflns_number_total 8851
_reflns_threshold_expression 'I > 2\s(I)'
_cod_data_source_file d3cc02278a2.cif
_cod_data_source_block lb2205_fresh1_320Kd
_cod_original_cell_volume 10279(4)
_cod_database_code 7131995
_shelx_shelxl_version_number 2017/1
_shelx_space_group_comment
;
The symmetry employed for this shelxl refinement is uniquely defined
by the following loop, which should always be used as a source of
symmetry information in preference to the above space-group names.
They are only intended as comments.
;
_shelx_estimated_absorpt_t_min 0.880
_shelx_estimated_absorpt_t_max 0.902

loop_
_space_group_symop_operation_xyz
'x, y, z'
'-x+1/2, -y, z+1/2'
'-x, y+1/2, -z+1/2'
'x+1/2, -y+1/2, -z'
'z, x, y'
'z+1/2, -x+1/2, -y'
'-z+1/2, -x, y+1/2'
'-z, x+1/2, -y+1/2'
'y, z, x'
'-y, z+1/2, -x+1/2'
'y+1/2, -z+1/2, -x'
'-y+1/2, -z, x+1/2'

loop_
_atom_site_label
_atom_site_type_symbol
_atom_site_fract_x
_atom_site_fract_y
_atom_site_fract_z
_atom_site_U_iso_or_equiv
_atom_site_adp_type
_atom_site_occupancy
_atom_site_site_symmetry_order
_atom_site_calc_flag
_atom_site_refinement_flags_posn
_atom_site_refinement_flags_adp
_atom_site_refinement_flags_occupancy
_atom_site_disorder_assembly
_atom_site_disorder_group
Fe1 Fe 0.29779(2) 0.29779(2) 0.29779(2) 0.06352(12) Uani 1 3 d S T P . .
Fe2 Fe 0.57918(2) 0.57918(2) 0.57918(2) 0.06691(13) Uani 1 3 d S T P . .
N1 N 0.23274(9) 0.33192(9) 0.24125(8) 0.0718(4) Uani 1 1 d . . . . .
N2 N 0.26082(8) 0.36014(8) 0.35220(8) 0.0678(3) Uani 1 1 d . . . . .
N3 N 0.26514(8) 0.37561(9) 0.41218(8) 0.0692(4) Uani 1 1 d D . . . .
H3 H 0.2992(13) 0.3617(17) 0.4312(16) 0.104 Uiso 1 1 d D U . . .
N4 N 0.47087(9) 0.49255(11) 0.61579(8) 0.0736(4) Uani 1 1 d D . . . .
H4 H 0.4476(15) 0.5027(17) 0.5852(14) 0.110 Uiso 1 1 d D U . . .
N5 N 0.53028(9) 0.51035(10) 0.61712(8) 0.0727(4) Uani 1 1 d . . . . .
N6 N 0.64077(10) 0.54479(11) 0.64206(11) 0.0835(5) Uani 1 1 d . . . . .
C1 C 0.22168(14) 0.31540(13) 0.18285(11) 0.0842(6) Uani 1 1 d . . . . .
H1A H 0.247068 0.286285 0.164480 0.101 Uiso 1 1 calc R U . . .
C2 C 0.17391(18) 0.34013(16) 0.14901(14) 0.1034(9) Uani 1 1 d . . . . .
H2A H 0.166963 0.327149 0.108853 0.124 Uiso 1 1 calc R U . . .
C3 C 0.13675(18) 0.38401(17) 0.17515(16) 0.1089(10) Uani 1 1 d . . . . .
H3B H 0.104551 0.401204 0.152863 0.131 Uiso 1 1 calc R U . . .
C4 C 0.14782(16) 0.40221(15) 0.23479(15) 0.0973(8) Uani 1 1 d . . . . .
H4B H 0.123536 0.432207 0.253227 0.117 Uiso 1 1 calc R U . . .
C5 C 0.19591(11) 0.37497(11) 0.26700(11) 0.0754(5) Uani 1 1 d . . . . .
C6 C 0.21066(10) 0.38822(11) 0.33084(11) 0.0731(5) Uani 1 1 d . . . . .
C7 C 0.18242(11) 0.42242(12) 0.37684(12) 0.0811(6) Uani 1 1 d . . . . .
H7A H 0.146778 0.445828 0.373479 0.097 Uiso 1 1 calc R U . . .
C8 C 0.21831(10) 0.41441(11) 0.42851(11) 0.0744(5) Uani 1 1 d . . . . .
C9 C 0.21117(10) 0.43938(12) 0.49072(12) 0.0801(5) Uani 1 1 d . . . . .
C10 C 0.16380(15) 0.4812(2) 0.50194(17) 0.1091(10) Uani 1 1 d . . . . .
H10A H 0.138045 0.493624 0.470142 0.131 Uiso 1 1 calc R U . . .
C11 C 0.15540(18) 0.5041(3) 0.5610(2) 0.1382(17) Uani 1 1 d . . . . .
H11A H 0.124522 0.532704 0.568585 0.166 Uiso 1 1 calc R U . . .
C12 C 0.19247(16) 0.4847(2) 0.60830(17) 0.1267(14) Uani 1 1 d . . . . .
H12A H 0.184927 0.498554 0.648051 0.152 Uiso 1 1 calc R U . . .
C13 C 0.24100(12) 0.44469(16) 0.59770(12) 0.0929(7) Uani 1 1 d . . . . .
C14 C 0.24920(11) 0.42218(13) 0.53810(11) 0.0810(6) Uani 1 1 d . . . . .
H14A H 0.281201 0.394889 0.530326 0.097 Uiso 1 1 calc R U . . .
C15 C 0.28681(13) 0.43031(16) 0.64561(12) 0.0926(7) Uani 1 1 d . . . . .
C16 C 0.27173(18) 0.4061(3) 0.70282(16) 0.1296(15) Uani 1 1 d . . . . .
H16A H 0.231034 0.396678 0.712047 0.155 Uiso 1 1 calc R U . . .
C17 C 0.3169(2) 0.3961(3) 0.74559(16) 0.1382(17) Uani 1 1 d . . . . .
H17A H 0.306293 0.379971 0.783775 0.166 Uiso 1 1 calc R U . . .
C18 C 0.37816(18) 0.4093(2) 0.73340(15) 0.1183(12) Uani 1 1 d . . . . .
H18A H 0.408365 0.401041 0.762539 0.142 Uiso 1 1 calc R U . . .
C19 C 0.39379(12) 0.43524(14) 0.67648(11) 0.0848(6) Uani 1 1 d . . . . .
C20 C 0.34837(12) 0.44405(13) 0.63340(11) 0.0832(6) Uani 1 1 d . . . . .
H20A H 0.358943 0.459624 0.594993 0.100 Uiso 1 1 calc R U . . .
C21 C 0.45702(12) 0.45697(12) 0.66532(10) 0.0781(5) Uani 1 1 d . . . . .
C22 C 0.50994(13) 0.45278(13) 0.70027(12) 0.0849(6) Uani 1 1 d . . . . .
H22A H 0.515048 0.431808 0.737200 0.102 Uiso 1 1 calc R U . . .
C23 C 0.55357(12) 0.48632(11) 0.66874(11) 0.0768(5) Uani 1 1 d . . . . .
C24 C 0.61757(12) 0.50309(13) 0.68181(13) 0.0854(6) Uani 1 1 d . . . . .
C25 C 0.65044(18) 0.47925(18) 0.7303(2) 0.1151(11) Uani 1 1 d . . . . .
H25A H 0.632595 0.451442 0.757424 0.138 Uiso 1 1 calc R U . . .
C26 C 0.71073(19) 0.4978(2) 0.7374(2) 0.1374(16) Uani 1 1 d . . . . .
H26A H 0.734236 0.482379 0.769643 0.165 Uiso 1 1 calc R U . . .
C27 C 0.73570(17) 0.5388(2) 0.6972(2) 0.1366(16) Uani 1 1 d . . . . .
H27A H 0.776411 0.551206 0.701500 0.164 Uiso 1 1 calc R U . . .
C28 C 0.69995(14) 0.56182(18) 0.64987(19) 0.1082(9) Uani 1 1 d . . . . .
H28A H 0.717214 0.589882 0.622604 0.130 Uiso 1 1 calc R U . . .
Fe3 Fe 0.43679(2) 0.43679(2) 0.43679(2) 0.06980(13) Uani 1 3 d S T P . .
O1 O 0.38496(6) 0.36798(7) 0.47008(7) 0.0690(3) Uani 1 1 d . . . . .
O2 O 0.49598(7) 0.40597(7) 0.49979(8) 0.0726(3) Uani 1 1 d . . . . .
O3 O 0.51269(15) 0.2505(2) 0.64656(16) 0.181(2) Uani 1 1 d . . . . .
O4 O 0.39735(15) 0.21492(18) 0.62138(16) 0.1634(17) Uani 1 1 d . U . . .
C29 C 0.41098(9) 0.33830(10) 0.51518(9) 0.0690(4) Uani 1 1 d . . . . .
C30 C 0.47499(9) 0.35923(11) 0.53083(10) 0.0709(4) Uani 1 1 d . . . . .
C31 C 0.50843(12) 0.32977(16) 0.57427(13) 0.0947(8) Uani 1 1 d . . . . .
H31A H 0.548360 0.342865 0.582245 0.114 Uiso 1 1 calc R U . . .
C32 C 0.48424(15) 0.2796(2) 0.60788(15) 0.1113(11) Uani 1 1 d . U . . .
C33 C 0.41778(15) 0.25823(18) 0.59281(15) 0.1049(10) Uani 1 1 d . U . . .
C34 C 0.38480(11) 0.29095(14) 0.54599(12) 0.0839(6) Uani 1 1 d . . . . .
H34A H 0.344693 0.279426 0.536623 0.101 Uiso 1 1 calc R U . . .
B1 B 0.1437(12) 0.1422(10) 0.1417(10) 0.121(2) Uani 0.3333 1 d D U P A -1
F1 F 0.1171(10) 0.1546(10) 0.0865(7) 0.182(6) Uani 0.3333 1 d D U P A -1
F2 F 0.1799(14) 0.1908(10) 0.1548(7) 0.204(7) Uani 0.3333 1 d D U P A -1
F3 F 0.1008(10) 0.1364(12) 0.1862(11) 0.173(8) Uani 0.3333 1 d D U P A -1
F4 F 0.1787(13) 0.0906(11) 0.1376(10) 0.161(6) Uani 0.3333 1 d D U P A -1

loop_
_atom_site_aniso_label
_atom_site_aniso_U_11
_atom_site_aniso_U_22
_atom_site_aniso_U_33
_atom_site_aniso_U_23
_atom_site_aniso_U_13
_atom_site_aniso_U_12
Fe1 0.06352(12) 0.06352(12) 0.06352(12) 0.00196(10) 0.00196(10) 0.00196(10)
Fe2 0.06691(13) 0.06691(13) 0.06691(13) 0.00154(11) 0.00154(11) 0.00154(11)
N1 0.0768(10) 0.0718(9) 0.0666(8) 0.0047(7) -0.0021(7) 0.0015(8)
N2 0.0648(8) 0.0727(9) 0.0659(8) 0.0004(7) 0.0011(7) 0.0031(7)
N3 0.0626(8) 0.0781(9) 0.0670(8) -0.0033(7) 0.0031(6) 0.0015(7)
N4 0.0682(9) 0.0900(11) 0.0627(8) 0.0004(8) 0.0032(7) 0.0022(8)
N5 0.0684(9) 0.0832(10) 0.0665(8) 0.0027(8) 0.0008(7) 0.0043(8)
N6 0.0727(10) 0.0866(12) 0.0912(12) -0.0004(10) -0.0108(9) 0.0024(9)
C1 0.0990(16) 0.0850(13) 0.0685(11) 0.0044(10) -0.0050(11) 0.0081(12)
C2 0.131(2) 0.1031(19) 0.0756(14) 0.0040(13) -0.0274(15) 0.0180(17)
C3 0.117(2) 0.112(2) 0.0970(18) 0.0103(16) -0.0314(17) 0.0285(19)
C4 0.1035(18) 0.0944(16) 0.0940(16) 0.0023(13) -0.0177(14) 0.0285(15)
C5 0.0770(12) 0.0744(11) 0.0747(11) 0.0048(9) -0.0061(9) 0.0073(9)
C6 0.0694(10) 0.0741(11) 0.0756(11) -0.0006(9) -0.0032(8) 0.0077(9)
C7 0.0689(10) 0.0846(13) 0.0897(14) -0.0077(11) -0.0021(10) 0.0107(10)
C8 0.0635(9) 0.0794(11) 0.0804(12) -0.0056(9) 0.0060(8) -0.0012(8)
C9 0.0643(10) 0.0923(14) 0.0836(13) -0.0131(11) 0.0129(9) -0.0037(10)
C10 0.0850(16) 0.136(3) 0.106(2) -0.026(2) 0.0038(15) 0.0263(18)
C11 0.105(2) 0.194(4) 0.116(3) -0.049(3) 0.010(2) 0.045(3)
C12 0.0919(18) 0.193(4) 0.0958(19) -0.045(2) 0.0206(16) 0.018(2)
C13 0.0748(12) 0.127(2) 0.0770(13) -0.0168(14) 0.0206(10) -0.0102(13)
C14 0.0688(11) 0.0974(15) 0.0769(12) -0.0125(11) 0.0165(9) -0.0056(10)
C15 0.0842(14) 0.123(2) 0.0703(11) -0.0095(13) 0.0208(10) -0.0112(14)
C16 0.105(2) 0.200(4) 0.0844(17) 0.004(2) 0.0307(16) -0.039(3)
C17 0.128(3) 0.207(5) 0.0790(17) 0.031(2) 0.0240(18) -0.031(3)
C18 0.111(2) 0.170(4) 0.0736(14) 0.0257(19) 0.0066(14) -0.023(2)
C19 0.0870(14) 0.1028(17) 0.0646(10) -0.0021(11) 0.0115(10) -0.0069(12)
C20 0.0820(12) 0.1035(16) 0.0642(10) -0.0033(10) 0.0163(9) -0.0076(11)
C21 0.0828(12) 0.0858(13) 0.0657(10) -0.0017(9) 0.0047(9) -0.0027(10)
C22 0.0934(15) 0.0899(14) 0.0713(11) 0.0103(11) -0.0044(11) -0.0007(12)
C23 0.0787(12) 0.0782(12) 0.0734(11) 0.0038(9) -0.0077(9) 0.0057(9)
C24 0.0796(13) 0.0881(14) 0.0885(14) 0.0058(12) -0.0164(11) 0.0054(11)
C25 0.107(2) 0.115(2) 0.124(3) 0.032(2) -0.036(2) 0.0023(18)
C26 0.107(2) 0.149(3) 0.156(4) 0.034(3) -0.055(3) 0.003(2)
C27 0.0883(19) 0.149(3) 0.172(4) 0.035(3) -0.047(2) -0.016(2)
C28 0.0772(14) 0.119(2) 0.128(2) 0.016(2) -0.0193(16) -0.0110(15)
Fe3 0.06980(13) 0.06980(13) 0.06980(13) 0.00120(12) 0.00120(12) 0.00120(12)
O1 0.0597(6) 0.0766(8) 0.0707(7) 0.0091(6) -0.0017(5) -0.0020(6)
O2 0.0652(7) 0.0722(8) 0.0805(8) 0.0110(7) -0.0015(6) -0.0019(6)
O3 0.129(2) 0.258(4) 0.156(3) 0.134(3) -0.053(2) -0.060(3)
O4 0.126(2) 0.199(3) 0.165(3) 0.112(3) -0.0418(19) -0.063(2)
C29 0.0627(9) 0.0794(11) 0.0649(9) 0.0022(8) 0.0013(7) -0.0006(8)
C30 0.0636(9) 0.0804(12) 0.0686(10) 0.0046(9) 0.0003(8) -0.0039(8)
C31 0.0753(12) 0.124(2) 0.0846(14) 0.0269(15) -0.0147(11) -0.0172(13)
C32 0.0893(16) 0.155(3) 0.0896(16) 0.0496(19) -0.0179(14) -0.0213(17)
C33 0.0908(16) 0.132(2) 0.0920(16) 0.0400(17) -0.0097(13) -0.0234(16)
C34 0.0733(11) 0.1004(16) 0.0779(12) 0.0157(12) -0.0030(9) -0.0148(11)
B1 0.133(14) 0.103(9) 0.126(10) 0.026(9) 0.029(6) 0.017(5)
F1 0.211(13) 0.202(17) 0.134(7) 0.029(9) 0.002(7) 0.037(10)
F2 0.223(14) 0.151(8) 0.237(15) -0.026(12) 0.019(15) -0.032(9)
F3 0.151(12) 0.204(16) 0.163(10) 0.061(11) 0.061(9) 0.070(9)
F4 0.155(12) 0.123(6) 0.205(14) 0.048(9) 0.076(10) 0.040(6)

loop_
_atom_type_symbol
_atom_type_description
_atom_type_scat_dispersion_real
_atom_type_scat_dispersion_imag
_atom_type_scat_source
C C 0.0034 0.0017 'XDisp Program in WinGX L.J. Farrugia, J.Appl.Cryst. 2012,45,849-854'
H H 0.0000 0.0000 'XDisp Program in WinGX L.J. Farrugia, J.Appl.Cryst. 2012,45,849-854'
B B 0.0017 0.0007 'XDisp Program in WinGX L.J. Farrugia, J.Appl.Cryst. 2012,45,849-854'
N N 0.0066 0.0035 'XDisp Program in WinGX L.J. Farrugia, J.Appl.Cryst. 2012,45,849-854'
O O 0.0115 0.0065 'XDisp Program in WinGX L.J. Farrugia, J.Appl.Cryst. 2012,45,849-854'
F F 0.0186 0.0109 'XDisp Program in WinGX L.J. Farrugia, J.Appl.Cryst. 2012,45,849-854'
Fe Fe 0.3512 0.8903 'XDisp Program in WinGX L.J. Farrugia, J.Appl.Cryst. 2012,45,849-854'

loop_
_geom_angle_atom_site_label_1
_geom_angle_atom_site_label_2
_geom_angle_atom_site_label_3
_geom_angle
_geom_angle_site_symmetry_1
_geom_angle_site_symmetry_3
_geom_angle_publ_flag
N2 Fe1 N2 96.45(7) . 9 ?
N2 Fe1 N2 96.46(7) . 5 ?
N2 Fe1 N2 96.46(7) 9 5 ?
N2 Fe1 N1 90.74(7) . 5 ?
N2 Fe1 N1 172.32(7) 9 5 ?
N2 Fe1 N1 80.02(7) 5 5 ?
N2 Fe1 N1 172.32(7) . 9 ?
N2 Fe1 N1 80.02(7) 9 9 ?
N2 Fe1 N1 90.74(7) 5 9 ?
N1 Fe1 N1 93.15(8) 5 9 ?
N2 Fe1 N1 80.02(7) . . ?
N2 Fe1 N1 90.74(7) 9 . ?
N2 Fe1 N1 172.32(7) 5 . ?
N1 Fe1 N1 93.15(8) 5 . ?
N1 Fe1 N1 93.15(8) 9 . ?
N5 Fe2 N5 97.38(7) 9 5 ?
N5 Fe2 N5 97.38(7) 9 . ?
N5 Fe2 N5 97.38(7) 5 . ?
N5 Fe2 N6 78.52(8) 9 9 ?
N5 Fe2 N6 170.18(9) 5 9 ?
N5 Fe2 N6 92.03(9) . 9 ?
N5 Fe2 N6 92.03(9) 9 5 ?
N5 Fe2 N6 78.52(8) 5 5 ?
N5 Fe2 N6 170.18(8) . 5 ?
N6 Fe2 N6 92.62(9) 9 5 ?
N5 Fe2 N6 170.18(8) 9 . ?
N5 Fe2 N6 92.03(9) 5 . ?
N5 Fe2 N6 78.52(8) . . ?
N6 Fe2 N6 92.62(9) 9 . ?
N6 Fe2 N6 92.62(9) 5 . ?
C1 N1 C5 118.1(2) . . ?
C1 N1 Fe1 127.20(18) . . ?
C5 N1 Fe1 114.69(15) . . ?
C6 N2 N3 106.22(17) . . ?
C6 N2 Fe1 116.07(15) . . ?
N3 N2 Fe1 136.29(14) . . ?
N2 N3 C8 110.62(18) . . ?
N2 N3 H3 115(2) . . ?
C8 N3 H3 134(2) . . ?
N5 N4 C21 111.01(19) . . ?
N5 N4 H4 120(3) . . ?
C21 N4 H4 129(3) . . ?
C23 N5 N4 105.6(2) . . ?
C23 N5 Fe2 115.74(17) . . ?
N4 N5 Fe2 135.29(16) . . ?
C28 N6 C24 117.4(3) . . ?
C28 N6 Fe2 127.3(2) . . ?
C24 N6 Fe2 115.26(17) . . ?
N1 C1 C2 122.3(3) . . ?
N1 C1 H1A 118.8 . . ?
C2 C1 H1A 118.8 . . ?
C3 C2 C1 119.5(3) . . ?
C3 C2 H2A 120.3 . . ?
C1 C2 H2A 120.3 . . ?
C2 C3 C4 119.1(3) . . ?
C2 C3 H3B 120.4 . . ?
C4 C3 H3B 120.4 . . ?
C3 C4 C5 118.9(3) . . ?
C3 C4 H4B 120.6 . . ?
C5 C4 H4B 120.6 . . ?
N1 C5 C4 122.1(2) . . ?
N1 C5 C6 113.7(2) . . ?
C4 C5 C6 124.2(2) . . ?
N2 C6 C7 110.8(2) . . ?
N2 C6 C5 115.0(2) . . ?
C7 C6 C5 134.1(2) . . ?
C8 C7 C6 105.6(2) . . ?
C8 C7 H7A 127.2 . . ?
C6 C7 H7A 127.2 . . ?
N3 C8 C7 106.7(2) . . ?
N3 C8 C9 123.1(2) . . ?
C7 C8 C9 130.2(2) . . ?
C14 C9 C10 119.4(3) . . ?
C14 C9 C8 121.9(2) . . ?
C10 C9 C8 118.7(3) . . ?
C11 C10 C9 119.5(4) . . ?
C11 C10 H10A 120.3 . . ?
C9 C10 H10A 120.3 . . ?
C12 C11 C10 120.3(3) . . ?
C12 C11 H11A 119.8 . . ?
C10 C11 H11A 119.8 . . ?
C11 C12 C13 121.0(3) . . ?
C11 C12 H12A 119.5 . . ?
C13 C12 H12A 119.5 . . ?
C12 C13 C14 118.1(3) . . ?
C12 C13 C15 122.0(3) . . ?
C14 C13 C15 119.7(3) . . ?
C9 C14 C13 121.6(2) . . ?
C9 C14 H14A 119.2 . . ?
C13 C14 H14A 119.2 . . ?
C16 C15 C20 118.5(3) . . ?
C16 C15 C13 123.6(3) . . ?
C20 C15 C13 117.9(2) . . ?
C17 C16 C15 119.9(3) . . ?
C17 C16 H16A 120.1 . . ?
C15 C16 H16A 120.1 . . ?
C16 C17 C18 121.7(3) . . ?
C16 C17 H17A 119.2 . . ?
C18 C17 H17A 119.2 . . ?
C17 C18 C19 119.0(3) . . ?
C17 C18 H18A 120.5 . . ?
C19 C18 H18A 120.5 . . ?
C20 C19 C18 118.9(3) . . ?
C20 C19 C21 120.9(2) . . ?
C18 C19 C21 120.0(3) . . ?
C19 C20 C15 121.9(2) . . ?
C19 C20 H20A 119.0 . . ?
C15 C20 H20A 119.0 . . ?
N4 C21 C22 106.8(2) . . ?
N4 C21 C19 121.3(2) . . ?
C22 C21 C19 131.7(2) . . ?
C23 C22 C21 105.3(2) . . ?
C23 C22 H22A 127.3 . . ?
C21 C22 H22A 127.3 . . ?
N5 C23 C22 111.3(2) . . ?
N5 C23 C24 115.1(2) . . ?
C22 C23 C24 133.5(2) . . ?
N6 C24 C25 123.3(3) . . ?
N6 C24 C23 113.4(2) . . ?
C25 C24 C23 123.2(3) . . ?
C24 C25 C26 118.0(4) . . ?
C24 C25 H25A 121.0 . . ?
C26 C25 H25A 121.0 . . ?
C27 C26 C25 119.9(3) . . ?
C27 C26 H26A 120.1 . . ?
C25 C26 H26A 120.1 . . ?
C26 C27 C28 119.4(3) . . ?
C26 C27 H27A 120.3 . . ?
C28 C27 H27A 120.3 . . ?
N6 C28 C27 122.0(4) . . ?
N6 C28 H28A 119.0 . . ?
C27 C28 H28A 119.0 . . ?
O2 Fe3 O2 90.25(7) 5 9 ?
O2 Fe3 O2 90.25(7) 5 . ?
O2 Fe3 O2 90.25(7) 9 . ?
O2 Fe3 O1 95.19(7) 5 9 ?
O2 Fe3 O1 82.20(6) 9 9 ?
O2 Fe3 O1 170.69(6) . 9 ?
O2 Fe3 O1 82.20(6) 5 5 ?
O2 Fe3 O1 170.69(6) 9 5 ?
O2 Fe3 O1 95.19(7) . 5 ?
O1 Fe3 O1 93.03(6) 9 5 ?
O2 Fe3 O1 170.70(6) 5 . ?
O2 Fe3 O1 95.19(7) 9 . ?
O2 Fe3 O1 82.20(6) . . ?
O1 Fe3 O1 93.03(6) 9 . ?
O1 Fe3 O1 93.03(6) 5 . ?
C29 O1 Fe3 113.37(13) . . ?
C30 O2 Fe3 113.07(13) . . ?
O1 C29 C34 124.5(2) . . ?
O1 C29 C30 114.99(19) . . ?
C34 C29 C30 120.5(2) . . ?
O2 C30 C31 122.9(2) . . ?
O2 C30 C29 116.30(19) . . ?
C31 C30 C29 120.8(2) . . ?
C30 C31 C32 121.7(2) . . ?
C30 C31 H31A 119.1 . . ?
C32 C31 H31A 119.1 . . ?
O3 C32 C31 124.5(3) . . ?
O3 C32 C33 117.5(3) . . ?
C31 C32 C33 117.9(2) . . ?
O4 C33 C34 124.5(3) . . ?
O4 C33 C32 117.7(3) . . ?
C34 C33 C32 117.8(2) . . ?
C29 C34 C33 121.2(2) . . ?
C29 C34 H34A 119.4 . . ?
C33 C34 H34A 119.4 . . ?
F2 B1 F3 109.1(15) . . ?
F2 B1 F1 106.2(16) . . ?
F3 B1 F1 110.9(17) . . ?
F2 B1 F4 109.5(17) . . ?
F3 B1 F4 110.9(18) . . ?
F1 B1 F4 110.1(15) . . ?

loop_
_geom_bond_atom_site_label_1
_geom_bond_atom_site_label_2
_geom_bond_distance
_geom_bond_site_symmetry_2
_geom_bond_publ_flag
Fe1 N2 1.9708(18) . ?
Fe1 N2 1.9708(18) 9 ?
Fe1 N2 1.9708(18) 5 ?
Fe1 N1 2.0154(19) 5 ?
Fe1 N1 2.0154(19) 9 ?
Fe1 N1 2.0154(19) . ?
Fe2 N5 2.013(2) 9 ?
Fe2 N5 2.013(2) 5 ?
Fe2 N5 2.013(2) . ?
Fe2 N6 2.055(2) 9 ?
Fe2 N6 2.055(2) 5 ?
Fe2 N6 2.055(2) . ?
N1 C1 1.341(3) . ?
N1 C5 1.353(3) . ?
N2 C6 1.333(3) . ?
N2 N3 1.350(2) . ?
N3 C8 1.369(3) . ?
N3 H3 0.90(2) . ?
N4 N5 1.349(3) . ?
N4 C21 1.360(3) . ?
N4 H4 0.86(2) . ?
N5 C23 1.338(3) . ?
N6 C28 1.350(4) . ?
N6 C24 1.350(4) . ?
C1 C2 1.382(4) . ?
C1 H1A 0.9300 . ?
C2 C3 1.373(5) . ?
C2 H2A 0.9300 . ?
C3 C4 1.377(5) . ?
C3 H3B 0.9300 . ?
C4 C5 1.391(3) . ?
C4 H4B 0.9300 . ?
C5 C6 1.453(3) . ?
C6 C7 1.389(3) . ?
C7 C8 1.379(4) . ?
C7 H7A 0.9300 . ?
C8 C9 1.466(3) . ?
C9 C14 1.373(4) . ?
C9 C10 1.395(4) . ?
C10 C11 1.390(5) . ?
C10 H10A 0.9300 . ?
C11 C12 1.373(6) . ?
C11 H11A 0.9300 . ?
C12 C13 1.386(5) . ?
C12 H12A 0.9300 . ?
C13 C14 1.396(3) . ?
C13 C15 1.475(4) . ?
C14 H14A 0.9300 . ?
C15 C16 1.390(4) . ?
C15 C20 1.397(3) . ?
C16 C17 1.371(6) . ?
C16 H16A 0.9300 . ?
C17 C18 1.387(5) . ?
C17 H17A 0.9300 . ?
C18 C19 1.402(4) . ?
C18 H18A 0.9300 . ?
C19 C20 1.374(4) . ?
C19 C21 1.474(4) . ?
C20 H20A 0.9300 . ?
C21 C22 1.382(4) . ?
C22 C23 1.379(4) . ?
C22 H22A 0.9300 . ?
C23 C24 1.466(4) . ?
C24 C25 1.375(4) . ?
C25 C26 1.380(6) . ?
C25 H25A 0.9300 . ?
C26 C27 1.361(7) . ?
C26 H26A 0.9300 . ?
C27 C28 1.383(5) . ?
C27 H27A 0.9300 . ?
C28 H28A 0.9300 . ?
Fe3 O2 1.9954(15) 5 ?
Fe3 O2 1.9954(15) 9 ?
Fe3 O2 1.9954(15) . ?
Fe3 O1 2.0079(15) 9 ?
Fe3 O1 2.0079(15) 5 ?
Fe3 O1 2.0080(15) . ?
O1 C29 1.303(3) . ?
O2 C30 1.303(3) . ?
O3 C32 1.220(4) . ?
O4 C33 1.212(4) . ?
C29 C34 1.354(3) . ?
C29 C30 1.503(3) . ?
C30 C31 1.353(3) . ?
C31 C32 1.415(4) . ?
C31 H31A 0.9300 . ?
C32 C33 1.553(4) . ?
C33 C34 1.434(4) . ?
C34 H34A 0.9300 . ?
B1 F2 1.348(14) . ?
B1 F3 1.35(2) . ?
B1 F1 1.358(18) . ?
B1 F4 1.36(2) . ?

loop_
_geom_hbond_atom_site_label_D
_geom_hbond_atom_site_label_H
_geom_hbond_atom_site_label_A
_geom_hbond_distance_DH
_geom_hbond_distance_HA
_geom_hbond_distance_DA
_geom_hbond_angle_DHA
_geom_hbond_site_symmetry_A
_geom_hbond_publ_flag
N3 H3 O1 0.90(2) 2.05(3) 2.898(2) 156(3) . yes
N4 H4 O2 0.86(2) 2.14(3) 2.967(2) 160(3) 9 yes
